data_7045300
loop_
_publ_author_name
'Ben Kiran, Ahmad'
'Mocanu, Teodora'
'P\"ollnitz, Alp\'ar'
'Shova, Sergiu'
'Andruh, Marius'
'Silvestru, Cristian'

_publ_section_title
;
 Triphenylbismuth(v) di[(iso)nicotinates] - transmetallation agents or
 divergent organometalloligands? First organobismuth(v)-based silver(i)
 coordination polymers.
;
_journal_issue 8
_journal_name_full 'Dalton transactions (Cambridge, England : 2003)'
_journal_page_first 2531
_journal_page_last 2542
_journal_paper_doi 10.1039/c7dt04516f
_journal_volume 47
_journal_year 2018
_chemical_formula_moiety 'C9 H13 N O2 Sn'
_chemical_formula_sum 'C9 H13 N O2 Sn'
_chemical_formula_weight 285.89
_space_group_crystal_system triclinic
_space_group_IT_number 2
_space_group_name_Hall '-P 1'
_space_group_name_H-M_alt 'P -1'
_symmetry_space_group_name_Hall '-P 1'
_symmetry_space_group_name_H-M 'P -1'
_atom_sites_solution_hydrogens geom
_audit_creation_method SHELXL-2016/4
_audit_update_record
;
2017-11-14 deposited with the CCDC.
2018-01-15 downloaded from the CCDC.
;
_cell_angle_alpha 79.674(2)
_cell_angle_beta 72.196(2)
_cell_angle_gamma 75.429(2)
_cell_formula_units_Z 2
_cell_length_a 6.6686(9)
_cell_length_b 8.9159(12)
_cell_length_c 10.1287(13)
_cell_measurement_reflns_used 3709
_cell_measurement_temperature 297(2)
_cell_measurement_theta_max 21.24
_cell_measurement_theta_min 2.53
_cell_volume 551.50(13)
_computing_cell_refinement 'Bruker SMART'
_computing_data_collection 'Bruker SMART'
_computing_data_reduction 'Bruker SAINT'
_computing_molecular_graphics
;Brandenburg, K. [or Brandenburg, K. & Putz, H., or Brandenburg, K. & Berndt,
 M.] (1999). DIAMOND. Crystal Impact GbR, Bonn, Germany.
;
_computing_publication_material
; Allen, F. H., Johnson, O., Shields, G. P., Smith, B. R. & Towler, M. (2004).
 J. Appl. Cryst. 37, 335-338.
;
_computing_structure_refinement 'SHELXL-2016/4 (Sheldrick, 2016)'
_computing_structure_solution 'Bruker SHELXTL'
_diffrn_ambient_temperature 297(2)
_diffrn_measured_fraction_theta_full 0.969
_diffrn_measured_fraction_theta_max 0.969
_diffrn_measurement_device_type 'CCD area detector'
_diffrn_measurement_method 'phi and omega scans'
_diffrn_radiation_monochromator graphite
_diffrn_radiation_source 'sealed tube'
_diffrn_radiation_type MoK\a
_diffrn_radiation_wavelength 0.71073
_diffrn_reflns_av_R_equivalents 0.0210
_diffrn_reflns_av_unetI/netI 0.0261
_diffrn_reflns_Laue_measured_fraction_full 0.969
_diffrn_reflns_Laue_measured_fraction_max 0.969
_diffrn_reflns_limit_h_max 7
_diffrn_reflns_limit_h_min -7
_diffrn_reflns_limit_k_max 10
_diffrn_reflns_limit_k_min -10
_diffrn_reflns_limit_l_max 12
_diffrn_reflns_limit_l_min -12
_diffrn_reflns_number 5081
_diffrn_reflns_point_group_measured_fraction_full 0.969
_diffrn_reflns_point_group_measured_fraction_max 0.969
_diffrn_reflns_theta_full 24.993
_diffrn_reflns_theta_max 24.993
_diffrn_reflns_theta_min 2.125
_exptl_absorpt_coefficient_mu 2.287
_exptl_absorpt_correction_T_max 1
_exptl_absorpt_correction_T_min 0.469
_exptl_absorpt_correction_type multi-scan
_exptl_absorpt_process_details
; SADABS - V2.03 (Bruker 2001)was used for 
absorption  correction. 
;
_exptl_crystal_colour colourless
_exptl_crystal_density_diffrn 1.722
_exptl_crystal_description block
_exptl_crystal_F_000 280
_exptl_crystal_size_max 0.390
_exptl_crystal_size_mid 0.330
_exptl_crystal_size_min 0.280
_refine_diff_density_max 0.406
_refine_diff_density_min -0.385
_refine_diff_density_rms 0.071
_refine_ls_extinction_method none
_refine_ls_goodness_of_fit_ref 1.087
_refine_ls_hydrogen_treatment constr
_refine_ls_matrix_type full
_refine_ls_number_parameters 118
_refine_ls_number_reflns 1885
_refine_ls_number_restraints 0
_refine_ls_restrained_S_all 1.087
_refine_ls_R_factor_all 0.0243
_refine_ls_R_factor_gt 0.0225
_refine_ls_shift/su_max 0.002
_refine_ls_shift/su_mean 0.000
_refine_ls_structure_factor_coef Fsqd
_refine_ls_weighting_details 'w=1/[\s^2^(Fo^2^)+(0.0300P)^2^+0.1922P] where P=(Fo^2^+2Fc^2^)/3'
_refine_ls_weighting_scheme calc
_refine_ls_wR_factor_gt 0.0569
_refine_ls_wR_factor_ref 0.0579
_reflns_Friedel_coverage 0.000
_reflns_number_gt 1792
_reflns_number_total 1885
_reflns_threshold_expression 'I > 2\s(I)'
_cod_data_source_file c7dt04516f2.cif
_cod_data_source_block shelx_CCDC1
_cod_depositor_comments 'Adding full bibliography for 7045295--7045303.cif.'
_cod_database_code 7045300
_shelx_shelxl_version_number 2016/4
_shelx_space_group_comment
;
The symmetry employed for this shelxl refinement is uniquely defined
by the following loop, which should always be used as a source of
symmetry information in preference to the above space-group names.
They are only intended as comments.
;
_shelx_estimated_absorpt_t_min 0.469
_shelx_estimated_absorpt_t_max 0.567

loop_
_space_group_symop_operation_xyz
'x, y, z'
'-x, -y, -z'

loop_
_atom_site_label
_atom_site_type_symbol
_atom_site_fract_x
_atom_site_fract_y
_atom_site_fract_z
_atom_site_U_iso_or_equiv
_atom_site_adp_type
_atom_site_occupancy
_atom_site_site_symmetry_order
_atom_site_calc_flag
_atom_site_refinement_flags_posn
_atom_site_refinement_flags_adp
C9 C 0.4960(6) 1.2745(4) 0.0763(4) 0.0527(9) Uani 1 1 d . .
H9A H 0.584688 1.309005 0.118630 0.079 Uiso 1 1 calc R U
H9B H 0.585406 1.206141 0.008080 0.079 Uiso 1 1 calc R U
H9C H 0.415482 1.363145 0.031917 0.079 Uiso 1 1 calc R U
C8 C 0.0663(6) 1.0657(5) 0.1644(5) 0.0621(10) Uani 1 1 d . .
H8A H 0.113880 1.067276 0.064721 0.093 Uiso 1 1 calc R U
H8B H 0.063914 0.960547 0.206577 0.093 Uiso 1 1 calc R U
H8C H -0.075814 1.129381 0.191140 0.093 Uiso 1 1 calc R U
C7 C 0.2453(7) 1.1741(5) 0.4429(4) 0.0658(11) Uani 1 1 d . .
H7A H 0.360646 1.216673 0.448642 0.099 Uiso 1 1 calc R U
H7B H 0.109953 1.241849 0.480164 0.099 Uiso 1 1 calc R U
H7C H 0.249682 1.073015 0.495602 0.099 Uiso 1 1 calc R U
C2 C 0.6649(5) 0.6756(4) 0.2676(3) 0.0408(7) Uani 1 1 d . .
C3 C 0.6231(6) 0.5297(4) 0.3227(4) 0.0531(9) Uani 1 1 d . .
H3 H 0.483042 0.517956 0.368445 0.064 Uiso 1 1 calc R U
C4 C 0.7907(6) 0.4024(4) 0.3091(4) 0.0551(9) Uani 1 1 d . .
H4 H 0.760094 0.305291 0.348133 0.066 Uiso 1 1 calc R U
C5 C 1.0316(6) 0.5509(4) 0.1907(4) 0.0584(10) Uani 1 1 d . .
H5 H 1.172933 0.559623 0.145213 0.070 Uiso 1 1 calc R U
C6 C 0.8735(6) 0.6851(4) 0.1994(4) 0.0556(9) Uani 1 1 d . .
H6 H 0.908087 0.780887 0.159501 0.067 Uiso 1 1 calc R U
C1 C 0.4827(6) 0.8175(4) 0.2864(4) 0.0506(9) Uani 1 1 d . .
N1 N 0.9944(5) 0.4095(3) 0.2433(3) 0.0474(7) Uani 1 1 d . .
O1 O 0.5323(4) 0.9438(3) 0.2137(3) 0.0519(6) Uani 1 1 d . .
O2 O 0.3099(5) 0.8067(3) 0.3662(4) 0.0856(10) Uani 1 1 d . .
SN1 Sn 0.27982(3) 1.15352(2) 0.23214(2) 0.03903(10) Uani 1 1 d . .

loop_
_atom_site_aniso_label
_atom_site_aniso_U_11
_atom_site_aniso_U_22
_atom_site_aniso_U_33
_atom_site_aniso_U_23
_atom_site_aniso_U_13
_atom_site_aniso_U_12
C9 0.046(2) 0.0418(19) 0.061(2) -0.0001(16) -0.0069(17) -0.0062(16)
C8 0.056(2) 0.051(2) 0.086(3) -0.020(2) -0.027(2) -0.0070(18)
C7 0.069(3) 0.074(3) 0.049(2) -0.0091(19) -0.0199(19) 0.001(2)
C2 0.0394(18) 0.0313(16) 0.0467(17) -0.0040(13) -0.0129(14) 0.0029(13)
C3 0.0420(19) 0.0393(19) 0.065(2) -0.0014(16) -0.0016(17) -0.0045(15)
C4 0.049(2) 0.0299(17) 0.070(2) 0.0020(16) -0.0009(18) -0.0021(15)
C5 0.0372(19) 0.0359(19) 0.087(3) -0.0028(18) -0.0037(18) -0.0007(15)
C6 0.047(2) 0.0302(17) 0.078(3) 0.0034(17) -0.0078(18) -0.0051(15)
C1 0.044(2) 0.0358(19) 0.058(2) -0.0027(16) -0.0083(17) 0.0058(15)
N1 0.0439(16) 0.0328(15) 0.0564(17) -0.0017(13) -0.0102(13) 0.0014(12)
O1 0.0422(13) 0.0298(12) 0.0694(16) 0.0013(11) -0.0099(11) 0.0063(10)
O2 0.0509(17) 0.0516(17) 0.110(2) 0.0142(16) 0.0127(17) 0.0099(13)
SN1 0.03632(15) 0.02948(14) 0.04743(15) -0.00355(9) -0.01230(10) 0.00051(9)

loop_
_atom_type_symbol
_atom_type_description
_atom_type_scat_dispersion_real
_atom_type_scat_dispersion_imag
_atom_type_scat_source
C C 0.0033 0.0016 'International Tables Vol C Tables 4.2.6.8 and 6.1.1.4'
H H 0.0000 0.0000 'International Tables Vol C Tables 4.2.6.8 and 6.1.1.4'
N N 0.0061 0.0033 'International Tables Vol C Tables 4.2.6.8 and 6.1.1.4'
O O 0.0106 0.0060 'International Tables Vol C Tables 4.2.6.8 and 6.1.1.4'
Sn Sn -0.6537 1.4246 'International Tables Vol C Tables 4.2.6.8 and 6.1.1.4'

loop_
_geom_angle_atom_site_label_1
_geom_angle_atom_site_label_2
_geom_angle_atom_site_label_3
_geom_angle
_geom_angle_site_symmetry_3
SN1 C9 H9A 109.5 .
SN1 C9 H9B 109.5 .
H9A C9 H9B 109.5 .
SN1 C9 H9C 109.5 .
H9A C9 H9C 109.5 .
H9B C9 H9C 109.5 .
SN1 C8 H8A 109.5 .
SN1 C8 H8B 109.5 .
H8A C8 H8B 109.5 .
SN1 C8 H8C 109.5 .
H8A C8 H8C 109.5 .
H8B C8 H8C 109.5 .
SN1 C7 H7A 109.5 .
SN1 C7 H7B 109.5 .
H7A C7 H7B 109.5 .
SN1 C7 H7C 109.5 .
H7A C7 H7C 109.5 .
H7B C7 H7C 109.5 .
C6 C2 C3 117.7(3) .
C6 C2 C1 122.6(3) .
C3 C2 C1 119.7(3) .
C4 C3 C2 119.1(3) .
C4 C3 H3 120.4 .
C2 C3 H3 120.4 .
N1 C4 C3 124.0(3) .
N1 C4 H4 118.0 .
C3 C4 H4 118.0 .
N1 C5 C6 124.0(3) .
N1 C5 H5 118.0 .
C6 C5 H5 118.0 .
C2 C6 C5 119.1(3) .
C2 C6 H6 120.4 .
C5 C6 H6 120.4 .
O2 C1 O1 125.6(3) .
O2 C1 C2 119.9(3) .
O1 C1 C2 114.5(3) .
C4 N1 C5 116.1(3) .
C4 N1 SN1 118.0(2) 1_645
C5 N1 SN1 125.9(2) 1_645
C1 O1 SN1 117.2(2) .
C8 SN1 C7 124.14(18) .
C8 SN1 C9 116.63(17) .
C7 SN1 C9 117.69(17) .
C8 SN1 O1 96.04(13) .
C7 SN1 O1 96.92(14) .
C9 SN1 O1 88.99(12) .
C8 SN1 N1 85.19(13) 1_465
C7 SN1 N1 84.67(13) 1_465
C9 SN1 N1 87.95(12) 1_465
O1 SN1 N1 176.93(8) 1_465

loop_
_geom_bond_atom_site_label_1
_geom_bond_atom_site_label_2
_geom_bond_distance
_geom_bond_site_symmetry_2
C9 SN1 2.124(3) .
C9 H9A 0.9600 .
C9 H9B 0.9600 .
C9 H9C 0.9600 .
C8 SN1 2.112(4) .
C8 H8A 0.9600 .
C8 H8B 0.9600 .
C8 H8C 0.9600 .
C7 SN1 2.112(4) .
C7 H7A 0.9600 .
C7 H7B 0.9600 .
C7 H7C 0.9600 .
C2 C6 1.367(5) .
C2 C3 1.381(5) .
C2 C1 1.512(5) .
C3 C4 1.371(5) .
C3 H3 0.9300 .
C4 N1 1.329(5) .
C4 H4 0.9300 .
C5 N1 1.331(5) .
C5 C6 1.378(5) .
C5 H5 0.9300 .
C6 H6 0.9300 .
C1 O2 1.203(4) .
C1 O1 1.289(4) .
N1 SN1 2.572(3) 1_645
O1 SN1 2.171(2) .
SN1 N1 2.572(3) 1_465

loop_
_geom_torsion_atom_site_label_1
_geom_torsion_atom_site_label_2
_geom_torsion_atom_site_label_3
_geom_torsion_atom_site_label_4
_geom_torsion
_geom_torsion_site_symmetry_4
C6 C2 C3 C4 1.1(6) .
C1 C2 C3 C4 -177.8(4) .
C2 C3 C4 N1 -1.1(6) .
C3 C2 C6 C5 -1.1(6) .
C1 C2 C6 C5 177.9(3) .
N1 C5 C6 C2 1.0(7) .
C6 C2 C1 O2 -167.6(4) .
C3 C2 C1 O2 11.3(6) .
C6 C2 C1 O1 11.1(5) .
C3 C2 C1 O1 -169.9(3) .
C3 C4 N1 C5 0.9(6) .
C3 C4 N1 SN1 180.0(3) 1_645
C6 C5 N1 C4 -0.9(6) .
C6 C5 N1 SN1 -179.8(3) 1_645
O2 C1 O1 SN1 -1.9(6) .
C2 C1 O1 SN1 179.4(2) .
